data_7019472
loop_
_publ_author_name
'Alvarez, Celedonio M.'
'Alvarez-Miguel, Luc\'ia'
'Garc\'ia-Rodr\'iguez, Ra\'ul'
'Miguel, Daniel'

_publ_section_title
;
 Complexes with 3-(pyridin-2-yl)imidazo[1,5-a]pyridine ligands by
 spontaneous dimerization of pyridine-2-carboxaldehyde within the
 coordination sphere of manganese(ii) in a one-pot reaction.
;
_journal_issue 23
_journal_name_full 'Dalton transactions (Cambridge, England : 2003)'
_journal_page_first 7041
_journal_page_last 7046
_journal_paper_doi 10.1039/c2dt30453h
_journal_volume 41
_journal_year 2012
_chemical_formula_sum 'C20 H29 Mn N3 O4 P2 S4'
_chemical_formula_weight 620.58
_chemical_name_systematic
;
?
;
_space_group_IT_number 14
_symmetry_cell_setting monoclinic
_symmetry_space_group_name_Hall '-P 2yn'
_symmetry_space_group_name_H-M 'P 1 21/n 1'
_atom_sites_solution_hydrogens geom
_atom_sites_solution_primary direct
_atom_sites_solution_secondary difmap
_audit_creation_method SHELXL-97
_cell_angle_alpha 90.00
_cell_angle_beta 108.219(3)
_cell_angle_gamma 90.00
_cell_formula_units_Z 4
_cell_length_a 10.5548(4)
_cell_length_b 17.5085(4)
_cell_length_c 16.3988(4)
_cell_measurement_reflns_used 5246
_cell_measurement_temperature 293(2)
_cell_measurement_theta_max 29.4588
_cell_measurement_theta_min 2.0392
_cell_volume 2878.55(15)
_computing_cell_refinement
;
CrysAlisPro, Oxford Diffraction Ltd.,
Version 1.171.34.44 (release 25-10-2010 CrysAlis171 .NET)
(compiled Oct 25 2010,18:11:34)
;
_computing_data_collection
;
CrysAlisPro, Oxford Diffraction Ltd.,
Version 1.171.34.44 (release 25-10-2010 CrysAlis171 .NET)
(compiled Oct 25 2010,18:11:34)
;
_computing_data_reduction
;
CrysAlisPro, Oxford Diffraction Ltd.,
Version 1.171.34.44 (release 25-10-2010 CrysAlis171 .NET)
(compiled Oct 25 2010,18:11:34)
;
_computing_structure_refinement 'SHELXL-97 (Sheldrick, 1997)'
_computing_structure_solution 'SHELXS-97 (Sheldrick, 1990)'
_diffrn_ambient_temperature 293(2)
_diffrn_detector_area_resol_mean 10.4757
_diffrn_measured_fraction_theta_full 1.000
_diffrn_measured_fraction_theta_max 0.832
_diffrn_measurement_device_type 'SuperNova, Dual, Cu at zero, Atlas'
_diffrn_measurement_method '\w scans'
_diffrn_radiation_monochromator graphite
_diffrn_radiation_source 'fine-focus sealed tube'
_diffrn_radiation_type MoK\a
_diffrn_radiation_wavelength 0.71073
_diffrn_reflns_av_R_equivalents 0.0227
_diffrn_reflns_av_sigmaI/netI 0.0371
_diffrn_reflns_limit_h_max 13
_diffrn_reflns_limit_h_min -14
_diffrn_reflns_limit_k_max 24
_diffrn_reflns_limit_k_min -16
_diffrn_reflns_limit_l_max 16
_diffrn_reflns_limit_l_min -21
_diffrn_reflns_number 14704
_diffrn_reflns_theta_full 26.00
_diffrn_reflns_theta_max 29.52
_diffrn_reflns_theta_min 2.04
_exptl_absorpt_coefficient_mu 0.890
_exptl_absorpt_correction_T_max 0.908
_exptl_absorpt_correction_T_min 0.711
_exptl_absorpt_correction_type analytical
_exptl_absorpt_process_details
;
CrysAlisPro, Oxford Diffraction Ltd.,
Version 1.171.34.44 (release 25-10-2010 CrysAlis171 .NET)
(compiled Oct 25 2010,18:11:34)
Analytical numeric absorption correction using a multifaceted crystal
model based on expressions derived by R.C. Clark & J.S. Reid.
(Clark, R. C. & Reid, J. S. (1995). Acta Cryst. A51, 887-897)
;
_exptl_crystal_colour yellow
_exptl_crystal_density_diffrn 1.432
_exptl_crystal_density_method 'not measured'
_exptl_crystal_description plate
_exptl_crystal_F_000 1284
_exptl_crystal_size_max 0.3143
_exptl_crystal_size_mid 0.1678
_exptl_crystal_size_min 0.0673
_refine_diff_density_max 0.453
_refine_diff_density_min -0.436
_refine_diff_density_rms 0.059
_refine_ls_extinction_method none
_refine_ls_goodness_of_fit_ref 1.036
_refine_ls_hydrogen_treatment constr
_refine_ls_matrix_type full
_refine_ls_number_parameters 305
_refine_ls_number_reflns 6697
_refine_ls_number_restraints 0
_refine_ls_restrained_S_all 1.036
_refine_ls_R_factor_all 0.1100
_refine_ls_R_factor_gt 0.0665
_refine_ls_shift/su_max 0.000
_refine_ls_shift/su_mean 0.000
_refine_ls_structure_factor_coef Fsqd
_refine_ls_weighting_details 'calc w=1/[\s^2^(Fo^2^)+(0.0670P)^2^+2.9134P] where P=(Fo^2^+2Fc^2^)/3'
_refine_ls_weighting_scheme calc
_refine_ls_wR_factor_gt 0.1577
_refine_ls_wR_factor_ref 0.1849
_reflns_number_gt 4019
_reflns_number_total 6697
_reflns_threshold_expression >2sigma(I)
_cod_data_source_file c2dt30453h.txt
_cod_data_source_block Compound_2a_lam19c
_cod_original_cell_volume 2878.56(15)
_cod_database_code 7019472

loop_
_symmetry_equiv_pos_as_xyz
'x, y, z'
'-x+1/2, y+1/2, -z+1/2'
'-x, -y, -z'
'x-1/2, -y-1/2, z-1/2'

loop_
_atom_site_label
_atom_site_type_symbol
_atom_site_fract_x
_atom_site_fract_y
_atom_site_fract_z
_atom_site_U_iso_or_equiv
_atom_site_adp_type
_atom_site_occupancy
_atom_site_symmetry_multiplicity
_atom_site_calc_flag
_atom_site_refinement_flags
_atom_site_disorder_assembly
_atom_site_disorder_group
Mn1 Mn 0.56682(7) 0.77753(4) 0.91990(4) 0.0636(2) Uani 1 1 d . . .
S1 S 0.75031(13) 0.77419(8) 0.84245(8) 0.0848(4) Uani 1 1 d . . .
S2 S 0.45825(13) 0.68970(8) 0.78829(8) 0.0827(4) Uani 1 1 d . . .
S3 S 0.67276(15) 0.67294(8) 1.03324(9) 0.0905(4) Uani 1 1 d . . .
S4 S 0.38963(15) 0.76448(8) 0.99924(9) 0.0878(4) Uani 1 1 d . . .
N1 N 0.4677(4) 0.8884(2) 0.8553(2) 0.0676(9) Uani 1 1 d . . .
N2 N 0.6823(3) 0.87366(17) 0.99445(19) 0.0604(8) Uani 1 1 d . . .
N3 N 0.7496(4) 0.99299(18) 0.9971(2) 0.0638(9) Uani 1 1 d . . .
P1 P 0.62625(13) 0.70447(7) 0.76081(7) 0.0724(4) Uani 1 1 d . . .
P2 P 0.51045(17) 0.68396(8) 1.06567(8) 0.0879(4) Uani 1 1 d . A .
O34 O 0.5552(6) 0.6961(3) 1.1646(2) 0.148(2) Uani 1 1 d G . .
C37A C 0.4783(5) 0.7252(6) 1.2154(4) 0.124(3) Uani 0.70 1 d PG A 1
H37A H 0.4309 0.6839 1.2326 0.149 Uiso 0.70 1 d PG A 1
H37B H 0.4134 0.7618 1.1824 0.149 Uiso 0.70 1 d PG A 1
C37B C 0.5507(12) 0.7711(3) 1.1992(4) 0.126(9) Uani 0.30 1 d PG A 2
H37C H 0.4651 0.7948 1.1711 0.151 Uiso 0.30 1 d PG A 2
H37D H 0.6201 0.8030 1.1899 0.151 Uiso 0.30 1 d PG A 2
C38 C 0.5712(7) 0.7632(4) 1.2933(3) 0.156(3) Uani 1 1 d G A .
H38A H 0.6561 0.7378 1.3093 0.234 Uiso 1 1 d G A .
H38B H 0.5344 0.7603 1.3398 0.234 Uiso 1 1 d G A .
H38C H 0.5827 0.8158 1.2806 0.234 Uiso 1 1 d G A .
C1 C 0.3500(5) 0.8928(3) 0.7925(3) 0.0795(13) Uani 1 1 d . . .
H1 H 0.3112 0.8478 0.7660 0.095 Uiso 1 1 calc R . .
C2 C 0.2848(6) 0.9601(3) 0.7660(3) 0.0910(15) Uani 1 1 d . . .
H2 H 0.2042 0.9605 0.7216 0.109 Uiso 1 1 calc R . .
C3 C 0.3389(5) 1.0274(3) 0.8053(3) 0.0884(16) Uani 1 1 d . . .
H3 H 0.2940 1.0734 0.7890 0.106 Uiso 1 1 calc R . .
C4 C 0.4604(5) 1.0257(3) 0.8689(3) 0.0728(12) Uani 1 1 d . . .
H4 H 0.4999 1.0703 0.8959 0.087 Uiso 1 1 calc R . .
C5 C 0.5231(4) 0.9539(2) 0.8917(2) 0.0590(10) Uani 1 1 d . . .
C6 C 0.6492(4) 0.9425(2) 0.9591(2) 0.0554(9) Uani 1 1 d . . .
C7 C 0.8015(4) 0.8788(2) 1.0560(2) 0.0648(11) Uani 1 1 d . . .
H7 H 0.8447 0.8384 1.0903 0.078 Uiso 1 1 calc R . .
C8 C 0.8502(4) 0.9518(2) 1.0612(3) 0.0664(11) Uani 1 1 d . . .
C9 C 0.9642(5) 0.9901(3) 1.1094(3) 0.0894(15) Uani 1 1 d . . .
H9 H 1.0289 0.9645 1.1526 0.107 Uiso 1 1 calc R . .
C10 C 0.9810(6) 1.0642(3) 1.0937(4) 0.1029(18) Uani 1 1 d . . .
H10 H 1.0574 1.0898 1.1260 0.123 Uiso 1 1 calc R . .
C11 C 0.8837(6) 1.1030(3) 1.0286(5) 0.1040(19) Uani 1 1 d . . .
H11 H 0.8974 1.1541 1.0182 0.125 Uiso 1 1 calc R . .
C12 C 0.7721(6) 1.0687(3) 0.9811(4) 0.0878(15) Uani 1 1 d . . .
H12 H 0.7098 1.0954 0.9376 0.105 Uiso 1 1 calc R . .
O31 O 0.6936(4) 0.62635(18) 0.7509(2) 0.0959(11) Uani 1 1 d G . .
C31 C 0.7473(7) 0.5781(3) 0.8239(2) 0.147(3) Uani 1 1 d G . .
H31A H 0.6757 0.5557 0.8412 0.176 Uiso 1 1 d G . .
H31B H 0.8035 0.6076 0.8716 0.176 Uiso 1 1 d G . .
C32 C 0.8274(9) 0.5166(4) 0.7999(5) 0.195(4) Uani 1 1 d G . .
H32A H 0.7699 0.4748 0.7741 0.292 Uiso 1 1 d G . .
H32B H 0.8951 0.4990 0.8504 0.292 Uiso 1 1 d G . .
H32C H 0.8685 0.5364 0.7597 0.292 Uiso 1 1 d G . .
O32 O 0.6005(4) 0.72980(19) 0.66439(19) 0.0872(10) Uani 1 1 d . . .
C33 C 0.5509(7) 0.8048(3) 0.6370(4) 0.114(2) Uani 1 1 d . . .
H33A H 0.6135 0.8427 0.6697 0.137 Uiso 1 1 calc R . .
H33B H 0.4666 0.8124 0.6479 0.137 Uiso 1 1 calc R . .
C34 C 0.5322(7) 0.8152(4) 0.5464(4) 0.121(2) Uani 1 1 d . . .
H34A H 0.6172 0.8140 0.5366 0.181 Uiso 1 1 calc R . .
H34B H 0.4900 0.8635 0.5280 0.181 Uiso 1 1 calc R . .
H34C H 0.4769 0.7749 0.5144 0.181 Uiso 1 1 calc R . .
O33 O 0.4277(5) 0.6052(3) 1.0593(3) 0.1307(16) Uani 1 1 d G . .
C35 C 0.3678(7) 0.5735(5) 0.9750(4) 0.186(4) Uani 1 1 d G A .
H35A H 0.4257 0.5347 0.9638 0.224 Uiso 1 1 d G A .
H35B H 0.3559 0.6133 0.9321 0.224 Uiso 1 1 d G A .
C36 C 0.2372(7) 0.5395(5) 0.9695(5) 0.207(5) Uani 1 1 d G A .
H36A H 0.2433 0.5141 1.0225 0.310 Uiso 1 1 d G A .
H36B H 0.2123 0.5034 0.9232 0.310 Uiso 1 1 d G A .
H36C H 0.1710 0.5791 0.9592 0.310 Uiso 1 1 d G A .

loop_
_atom_site_aniso_label
_atom_site_aniso_U_11
_atom_site_aniso_U_22
_atom_site_aniso_U_33
_atom_site_aniso_U_23
_atom_site_aniso_U_13
_atom_site_aniso_U_12
Mn1 0.0752(5) 0.0551(4) 0.0544(4) -0.0061(3) 0.0115(3) 0.0055(3)
S1 0.0728(8) 0.1046(10) 0.0736(7) -0.0317(7) 0.0182(6) -0.0156(7)
S2 0.0797(8) 0.0913(9) 0.0716(7) -0.0250(6) 0.0160(6) -0.0174(7)
S3 0.0982(10) 0.0752(8) 0.0929(9) 0.0164(7) 0.0222(7) 0.0326(7)
S4 0.0935(10) 0.0925(9) 0.0840(8) 0.0164(7) 0.0373(7) 0.0353(8)
N1 0.071(2) 0.074(2) 0.0532(18) 0.0036(17) 0.0130(17) 0.0110(19)
N2 0.075(2) 0.0468(17) 0.0499(17) -0.0015(14) 0.0058(15) 0.0117(16)
N3 0.077(2) 0.0477(18) 0.069(2) -0.0021(16) 0.0256(18) 0.0142(17)
P1 0.0789(8) 0.0753(8) 0.0577(6) -0.0174(6) 0.0136(5) -0.0014(6)
P2 0.1189(12) 0.0777(8) 0.0683(8) 0.0141(6) 0.0308(7) 0.0257(8)
O34 0.202(5) 0.162(4) 0.073(2) 0.024(3) 0.033(3) 0.069(4)
C37A 0.105(7) 0.193(11) 0.090(6) 0.003(7) 0.053(6) 0.010(7)
C37B 0.113(17) 0.107(16) 0.113(17) 0.029(13) -0.029(13) -0.046(13)
C38 0.139(6) 0.231(10) 0.110(5) -0.036(6) 0.055(5) -0.022(6)
C1 0.070(3) 0.098(4) 0.060(2) 0.004(2) 0.005(2) 0.002(3)
C2 0.093(4) 0.094(4) 0.074(3) 0.013(3) 0.009(3) 0.012(3)
C3 0.088(4) 0.099(4) 0.079(3) 0.035(3) 0.027(3) 0.043(3)
C4 0.073(3) 0.076(3) 0.073(3) 0.015(2) 0.027(2) 0.016(2)
C5 0.062(3) 0.063(2) 0.053(2) 0.0084(19) 0.0197(18) 0.017(2)
C6 0.069(3) 0.0441(19) 0.051(2) -0.0038(16) 0.0155(18) 0.0105(18)
C7 0.076(3) 0.051(2) 0.055(2) -0.0013(18) 0.003(2) 0.015(2)
C8 0.071(3) 0.056(2) 0.066(2) -0.0087(19) 0.013(2) 0.011(2)
C9 0.083(3) 0.073(3) 0.096(3) -0.015(3) 0.005(3) 0.008(3)
C10 0.082(4) 0.075(3) 0.140(5) -0.022(3) 0.018(3) -0.003(3)
C11 0.090(4) 0.058(3) 0.164(6) -0.003(3) 0.040(4) 0.003(3)
C12 0.090(4) 0.052(3) 0.122(4) 0.003(3) 0.034(3) 0.013(3)
O31 0.119(3) 0.085(2) 0.076(2) -0.0170(18) 0.018(2) 0.020(2)
C31 0.220(9) 0.118(5) 0.084(4) 0.009(4) 0.020(5) 0.058(6)
C32 0.264(11) 0.154(7) 0.163(8) 0.033(6) 0.063(8) 0.118(8)
O32 0.112(3) 0.082(2) 0.0610(18) -0.0148(16) 0.0166(17) -0.0054(19)
C33 0.158(6) 0.084(4) 0.088(4) -0.003(3) 0.020(4) -0.006(4)
C34 0.130(5) 0.129(5) 0.097(4) 0.025(4) 0.026(4) -0.014(4)
O33 0.182(5) 0.096(3) 0.133(4) 0.026(3) 0.076(3) 0.006(3)
C35 0.244(12) 0.143(8) 0.201(10) -0.024(7) 0.112(9) -0.039(8)
C36 0.230(11) 0.139(8) 0.312(14) -0.062(8) 0.172(11) -0.036(8)

loop_
_atom_type_symbol
_atom_type_description
_atom_type_scat_dispersion_real
_atom_type_scat_dispersion_imag
_atom_type_scat_source
C C 0.0033 0.0016 'International Tables Vol C Tables 4.2.6.8 and 6.1.1.4'
H H 0.0000 0.0000 'International Tables Vol C Tables 4.2.6.8 and 6.1.1.4'
N N 0.0061 0.0033 'International Tables Vol C Tables 4.2.6.8 and 6.1.1.4'
O O 0.0106 0.0060 'International Tables Vol C Tables 4.2.6.8 and 6.1.1.4'
P P 0.1023 0.0942 'International Tables Vol C Tables 4.2.6.8 and 6.1.1.4'
S S 0.1246 0.1234 'International Tables Vol C Tables 4.2.6.8 and 6.1.1.4'
Mn Mn 0.3368 0.7283 'International Tables Vol C Tables 4.2.6.8 and 6.1.1.4'

loop_
_geom_angle_atom_site_label_1
_geom_angle_atom_site_label_2
_geom_angle_atom_site_label_3
_geom_angle
N2 Mn1 N1 72.83(12)
N2 Mn1 S3 95.82(9)
N1 Mn1 S3 162.86(9)
N2 Mn1 S4 98.56(10)
N1 Mn1 S4 90.56(10)
S3 Mn1 S4 78.24(5)
N2 Mn1 S2 158.68(10)
N1 Mn1 S2 95.61(10)
S3 Mn1 S2 98.97(5)
S4 Mn1 S2 99.42(5)
N2 Mn1 S1 85.52(10)
N1 Mn1 S1 95.40(10)
S3 Mn1 S1 96.47(5)
S4 Mn1 S1 173.58(5)
S2 Mn1 S1 77.66(4)
P1 S1 Mn1 84.76(6)
P1 S2 Mn1 85.30(5)
P2 S3 Mn1 84.69(6)
P2 S4 Mn1 84.13(6)
C5 N1 C1 117.5(4)
C5 N1 Mn1 116.5(3)
C1 N1 Mn1 125.4(3)
C6 N2 C7 108.7(3)
C6 N2 Mn1 115.0(2)
C7 N2 Mn1 133.7(3)
C6 N3 C12 133.2(4)
C6 N3 C8 107.4(3)
C12 N3 C8 119.3(4)
O31 P1 O32 94.71(18)
O31 P1 S1 112.46(15)
O32 P1 S1 111.99(15)
O31 P1 S2 112.09(17)
O32 P1 S2 112.25(16)
S1 P1 S2 112.20(7)
O34 P2 O33 99.6(3)
O34 P2 S3 106.9(2)
O33 P2 S3 113.52(19)
O34 P2 S4 114.15(18)
O33 P2 S4 109.2(2)
S3 P2 S4 112.85(9)
C37A O34 P2 127.9(4)
C37B O34 P2 120.0(4)
O34 C37A C38 108.4
O34 C37B C38 108.1
N1 C1 C2 123.1(5)
C1 C2 C3 119.7(5)
C4 C3 C2 119.1(5)
C3 C4 C5 117.9(5)
N1 C5 C4 122.7(4)
N1 C5 C6 112.8(3)
C4 C5 C6 124.4(4)
N2 C6 N3 109.0(3)
N2 C6 C5 120.5(4)
N3 C6 C5 130.5(3)
N2 C7 C8 110.7(3)
C7 C8 C9 136.7(4)
C7 C8 N3 104.2(4)
C9 C8 N3 119.1(4)
C10 C9 C8 119.9(5)
C9 C10 C11 120.2(5)
C12 C11 C10 121.9(5)
C11 C12 N3 119.5(5)
C31 O31 P1 120.1(3)
O31 C31 C32 108.3
C33 O32 P1 120.1(3)
O32 C33 C34 110.8(5)
C35 O33 P2 117.2(4)
O33 C35 C36 109.6

loop_
_geom_bond_atom_site_label_1
_geom_bond_atom_site_label_2
_geom_bond_distance
Mn1 N2 2.209(3)
Mn1 N1 2.300(4)
Mn1 S3 2.5998(13)
Mn1 S4 2.6008(15)
Mn1 S2 2.6056(13)
Mn1 S1 2.6278(15)
S1 P1 1.9750(16)
S2 P1 1.9784(19)
S3 P2 1.956(2)
S4 P2 1.9828(18)
N1 C5 1.341(5)
N1 C1 1.345(5)
N2 C6 1.335(5)
N2 C7 1.347(5)
N3 C6 1.371(5)
N3 C12 1.386(6)
N3 C8 1.433(5)
P1 O31 1.573(3)
P1 O32 1.582(3)
P2 O34 1.556(4)
P2 O33 1.619(5)
O34 C37A 1.4270
O34 C37B 1.4375
C37A C38 1.5006
C37B C38 1.4954
C1 C2 1.365(7)
C2 C3 1.379(7)
C3 C4 1.377(6)
C4 C5 1.415(6)
C5 C6 1.454(5)
C7 C8 1.371(6)
C8 C9 1.388(6)
C9 C10 1.346(7)
C10 C11 1.404(8)
C11 C12 1.335(7)
O31 C31 1.4293
C31 C32 1.4961
O32 C33 1.434(7)
C33 C34 1.448(7)
O33 C35 1.4382
C35 C36 1.4779
